data_2202284
loop_
_publ_author_name
'Smith, Michele L.'
'Almond, Philip M.'
'Albrecht-Schmitt, Thomas E.'
'Hill, William E.'

_publ_section_title
;
 Bis[\m-1,3-bis(diphenylphosphino)propane]disilver(I)
 bis(tetrafluoroborate)
;
_journal_issue 11
_journal_name_full 'Acta Crystallographica Section E'
_journal_page_first m1013
_journal_page_last m1014
_journal_paper_doi 10.1107/S1600536803022554
_journal_volume 59
_journal_year 2003
_chemical_formula_iupac '[Ag2 (C27 H26 P2)2] (B F4)2'
_chemical_formula_moiety 'C54 H52 Ag2 P4 2+, 2B F4 1-'
_chemical_formula_sum 'C54 H52 Ag2 B2 F8 P4'
_chemical_formula_weight 1214.20
_chemical_name_common 'Bis[\m-1,3-bis(diphenylphosphino)propane]disilver bis(tetrafluoroborate)'
_chemical_name_systematic
;
Bis[\m-1,3-bis(diphenylphosphino)propane]disilver bis(tetrafluoroborate)
;
_space_group_IT_number 2
_symmetry_cell_setting triclinic
_symmetry_space_group_name_Hall '-P 1'
_symmetry_space_group_name_H-M 'P -1'
_atom_sites_solution_hydrogens geom
_atom_sites_solution_primary direct
_atom_sites_solution_secondary difmap
_cell_angle_alpha 90.908(2)
_cell_angle_beta 114.075(2)
_cell_angle_gamma 112.741(2)
_cell_formula_units_Z 1
_cell_length_a 10.6882(7)
_cell_length_b 11.3911(7)
_cell_length_c 12.9037(8)
_cell_measurement_reflns_used 9950
_cell_measurement_temperature 193(2)
_cell_measurement_theta_max 28.305
_cell_measurement_theta_min 2.308
_cell_volume 1294.46(15)
_computing_cell_refinement 'SMART and SAINT-Plus (Bruker, 1999)'
_computing_data_collection 'SMART (Bruker, 2000)'
_computing_data_reduction SAINT-Plus
_computing_molecular_graphics 'SHELXP97 in SHELXTL97'
_computing_publication_material 'XCIF in SHELXTL97'
_computing_structure_refinement 'SHELXL97 in SHELXTL97'
_computing_structure_solution 'SHELXS97 in SHELXTL97 (Sheldrick, 1997)'
_diffrn_ambient_temperature 193(2)
_diffrn_measured_fraction_theta_full 0.991
_diffrn_measured_fraction_theta_max 0.991
_diffrn_measurement_device_type 'Bruker APEX'
_diffrn_measurement_method \w
_diffrn_radiation_monochromator graphite
_diffrn_radiation_source 'fine-focus sealed tube'
_diffrn_radiation_type MoK\a
_diffrn_radiation_wavelength 0.71073
_diffrn_reflns_av_R_equivalents 0.0203
_diffrn_reflns_av_sigmaI/netI 0.0312
_diffrn_reflns_limit_h_max 14
_diffrn_reflns_limit_h_min -14
_diffrn_reflns_limit_k_max 15
_diffrn_reflns_limit_k_min -15
_diffrn_reflns_limit_l_max 17
_diffrn_reflns_limit_l_min -17
_diffrn_reflns_number 13475
_diffrn_reflns_theta_full 28.31
_diffrn_reflns_theta_max 28.31
_diffrn_reflns_theta_min 1.77
_diffrn_standards_decay_% <1
_diffrn_standards_number 0
_exptl_absorpt_coefficient_mu 0.945
_exptl_absorpt_correction_T_max 0.8774
_exptl_absorpt_correction_T_min 0.7117
_exptl_absorpt_correction_type analytical
_exptl_absorpt_process_details '(XPREP in SHELXTL97; Sheldrick, 1997)'
_exptl_crystal_colour colorless
_exptl_crystal_density_diffrn 1.558
_exptl_crystal_density_meas ?
_exptl_crystal_density_method 'not measured'
_exptl_crystal_description prism
_exptl_crystal_F_000 612
_exptl_crystal_size_max 0.39
_exptl_crystal_size_mid 0.19
_exptl_crystal_size_min 0.14
_refine_diff_density_max 1.612
_refine_diff_density_min -1.047
_refine_ls_extinction_coef 0
_refine_ls_extinction_method none
_refine_ls_goodness_of_fit_ref 1.055
_refine_ls_hydrogen_treatment constr
_refine_ls_matrix_type full
_refine_ls_number_parameters 340
_refine_ls_number_reflns 6396
_refine_ls_number_restraints 0
_refine_ls_restrained_S_all 1.055
_refine_ls_R_factor_all 0.0437
_refine_ls_R_factor_gt 0.0403
_refine_ls_shift/su_max 0.028
_refine_ls_shift/su_mean 0.002
_refine_ls_structure_factor_coef Fsqd
_refine_ls_weighting_details 'calc w = 1/[\s^2^(Fo^2^)+(0.0747P)^2^+1.0875P] where P = (Fo^2^+2Fc^2^)/3'
_refine_ls_weighting_scheme calc
_refine_ls_wR_factor_gt 0.1154
_refine_ls_wR_factor_ref 0.1187
_reflns_number_gt 5813
_reflns_number_total 6396
_reflns_threshold_expression I>2\s(I)
_cod_data_source_file ac6065.cif
_cod_data_source_block I
_cod_depositor_comments
;
The following automatic conversions were performed:

'_exptl_crystal_density_meas' value 'nm' was changed to '?' - the
value is perceived as not measured.

Automatic conversion script
Id: cif_fix_values 3008 2015-01-20 13:52:24Z robertas 
;
_cod_original_cell_volume 1294.46(14)
_cod_database_code 2202284
_cod_database_fobs_code 2202284

loop_
_symmetry_equiv_pos_as_xyz
'x, y, z'
'-x, -y, -z'

loop_
_atom_site_label
_atom_site_fract_x
_atom_site_fract_y
_atom_site_fract_z
_atom_site_U_iso_or_equiv
_atom_site_adp_type
_atom_site_calc_flag
_atom_site_refinement_flags
_atom_site_occupancy
_atom_site_disorder_assembly
_atom_site_disorder_group
_atom_site_type_symbol
Ag1 0.10140(2) 0.114748(19) 0.200649(17) 0.03275(9) Uani d . 1 . . Ag
P1 0.35391(7) 0.23940(6) 0.22321(6) 0.02631(14) Uani d . 1 . . P
P2 -0.13909(7) 0.06654(7) 0.19735(6) 0.02743(14) Uani d . 1 . . P
C1 0.5034(3) 0.2790(3) 0.3706(2) 0.0304(5) Uani d . 1 . . C
C2 0.5758(4) 0.4029(3) 0.4400(3) 0.0407(6) Uani d . 1 . . C
H2A 0.5504 0.4704 0.4097 0.049 Uiso calc R 1 . . H
C3 0.6854(4) 0.4274(4) 0.5538(3) 0.0512(8) Uani d . 1 . . C
H3A 0.7343 0.5118 0.6011 0.061 Uiso calc R 1 . . H
C4 0.7238(4) 0.3297(4) 0.5988(3) 0.0521(9) Uani d . 1 . . C
H4A 0.7991 0.3473 0.6765 0.063 Uiso calc R 1 . . H
C5 0.6525(4) 0.2071(4) 0.5305(3) 0.0472(8) Uani d . 1 . . C
H5A 0.6797 0.1404 0.5610 0.057 Uiso calc R 1 . . H
C6 0.5406(3) 0.1802(3) 0.4168(3) 0.0377(6) Uani d . 1 . . C
H6A 0.4897 0.0948 0.3709 0.045 Uiso calc R 1 . . H
C7 0.3804(3) 0.3931(3) 0.1779(2) 0.0324(5) Uani d . 1 . . C
C8 0.2674(4) 0.4355(3) 0.1511(3) 0.0454(7) Uani d . 1 . . C
H8A 0.1766 0.3835 0.1559 0.054 Uiso calc R 1 . . H
C9 0.2872(6) 0.5543(4) 0.1171(4) 0.0639(11) Uani d . 1 . . C
H9A 0.2110 0.5844 0.1006 0.077 Uiso calc R 1 . . H
C10 0.4169(6) 0.6277(4) 0.1076(4) 0.0678(13) Uani d . 1 . . C
H10A 0.4295 0.7081 0.0834 0.081 Uiso calc R 1 . . H
C11 0.5286(5) 0.5860(4) 0.1327(4) 0.0683(12) Uani d . 1 . . C
H11A 0.6181 0.6376 0.1260 0.082 Uiso calc R 1 . . H
C12 0.5111(4) 0.4687(3) 0.1680(3) 0.0500(8) Uani d . 1 . . C
H12A 0.5886 0.4400 0.1853 0.060 Uiso calc R 1 . . H
C13 -0.1947(3) -0.0395(3) 0.2889(3) 0.0368(6) Uani d . 1 . . C
C14 -0.1077(4) -0.1018(3) 0.3478(3) 0.0517(8) Uani d . 1 . . C
H14A -0.0176 -0.0882 0.3419 0.062 Uiso calc R 1 . . H
C15 -0.1547(7) -0.1865(4) 0.4174(4) 0.0820(17) Uani d . 1 . . C
H15A -0.0969 -0.2312 0.4579 0.098 Uiso calc R 1 . . H
C16 -0.2852(8) -0.2036(5) 0.4259(5) 0.095(2) Uani d . 1 . . C
H16A -0.3156 -0.2589 0.4739 0.114 Uiso calc R 1 . . H
C17 -0.3712(7) -0.1419(5) 0.3659(5) 0.0861(19) Uani d . 1 . . C
H17A -0.4606 -0.1547 0.3727 0.103 Uiso calc R 1 . . H
C18 -0.3295(5) -0.0619(4) 0.2963(4) 0.0584(10) Uani d . 1 . . C
H18A -0.3915 -0.0217 0.2530 0.070 Uiso calc R 1 . . H
C19 -0.1423(3) 0.2192(3) 0.2368(2) 0.0309(5) Uani d . 1 . . C
C20 -0.1473(3) 0.2540(3) 0.3382(3) 0.0367(6) Uani d . 1 . . C
H20A -0.1588 0.1936 0.3874 0.044 Uiso calc R 1 . . H
C21 -0.1356(4) 0.3776(3) 0.3680(3) 0.0444(7) Uani d . 1 . . C
H21A -0.1392 0.4012 0.4373 0.053 Uiso calc R 1 . . H
C22 -0.1187(4) 0.4651(3) 0.2971(3) 0.0483(8) Uani d . 1 . . C
H22A -0.1089 0.5496 0.3185 0.058 Uiso calc R 1 . . H
C23 -0.1159(4) 0.4313(3) 0.1951(3) 0.0465(7) Uani d . 1 . . C
H23A -0.1059 0.4916 0.1457 0.056 Uiso calc R 1 . . H
C24 -0.1276(4) 0.3086(3) 0.1652(3) 0.0391(6) Uani d . 1 . . C
H24A -0.1256 0.2853 0.0951 0.047 Uiso calc R 1 . . H
C25 0.4083(3) 0.1555(3) 0.1389(2) 0.0309(5) Uani d . 1 . . C
H25A 0.5109 0.2132 0.1485 0.037 Uiso calc R 1 . . H
H25B 0.4120 0.0766 0.1684 0.037 Uiso calc R 1 . . H
C26 0.2950(3) 0.1168(3) 0.0099(2) 0.0309(5) Uani d . 1 . . C
H26A 0.1913 0.0910 0.0020 0.037 Uiso calc R 1 . . H
H26B 0.3197 0.1927 -0.0269 0.037 Uiso calc R 1 . . H
C27 0.2992(3) 0.0044(3) -0.0522(2) 0.0332(5) Uani d . 1 . . C
H27A 0.2971 -0.0638 -0.0055 0.040 Uiso calc R 1 . . H
H27B 0.3954 0.0360 -0.0588 0.040 Uiso calc R 1 . . H
B1 0.1140(6) -0.1745(4) 0.1470(4) 0.0499(9) Uani d . 1 . . B
F1 0.1749(5) -0.0923(4) 0.2478(3) 0.1059(13) Uani d . 1 . . F
F2 0.0530(3) -0.1148(2) 0.0584(2) 0.0587(6) Uani d . 1 . . F
F3 0.0292(7) -0.2880(4) 0.1389(6) 0.252(5) Uani d . 1 . . F
F4 0.2450(7) -0.1726(6) 0.1475(5) 0.166(2) Uani d . 1 . . F

loop_
_atom_site_aniso_label
_atom_site_aniso_U_11
_atom_site_aniso_U_22
_atom_site_aniso_U_33
_atom_site_aniso_U_12
_atom_site_aniso_U_13
_atom_site_aniso_U_23
Ag1 0.02508(12) 0.03744(13) 0.03715(13) 0.01324(9) 0.01552(9) 0.00562(9)
P1 0.0229(3) 0.0288(3) 0.0267(3) 0.0117(2) 0.0102(2) 0.0037(2)
P2 0.0249(3) 0.0317(3) 0.0278(3) 0.0128(2) 0.0133(2) 0.0031(2)
C1 0.0254(11) 0.0394(14) 0.0261(11) 0.0133(10) 0.0120(10) 0.0040(10)
C2 0.0372(15) 0.0458(16) 0.0343(14) 0.0173(13) 0.0127(12) -0.0009(12)
C3 0.0431(17) 0.063(2) 0.0314(15) 0.0133(16) 0.0119(13) -0.0060(14)
C4 0.0342(15) 0.080(3) 0.0284(14) 0.0156(16) 0.0104(12) 0.0119(15)
C5 0.0389(16) 0.068(2) 0.0381(16) 0.0249(16) 0.0180(13) 0.0232(15)
C6 0.0340(14) 0.0455(16) 0.0332(14) 0.0160(12) 0.0158(12) 0.0117(12)
C7 0.0357(13) 0.0291(12) 0.0279(12) 0.0139(11) 0.0103(10) 0.0033(10)
C8 0.0535(19) 0.0465(17) 0.0433(16) 0.0314(15) 0.0189(15) 0.0099(13)
C9 0.088(3) 0.053(2) 0.057(2) 0.050(2) 0.020(2) 0.0163(17)
C10 0.096(3) 0.0326(16) 0.051(2) 0.0238(19) 0.014(2) 0.0129(15)
C11 0.067(3) 0.0404(19) 0.068(3) 0.0040(18) 0.022(2) 0.0210(18)
C12 0.0435(17) 0.0409(16) 0.058(2) 0.0130(14) 0.0208(16) 0.0174(15)
C13 0.0397(15) 0.0320(13) 0.0349(14) 0.0072(11) 0.0212(12) 0.0008(11)
C14 0.053(2) 0.0430(17) 0.0373(16) 0.0126(15) 0.0086(14) 0.0087(13)
C15 0.109(4) 0.050(2) 0.042(2) 0.014(2) 0.012(2) 0.0122(17)
C16 0.130(5) 0.060(3) 0.066(3) -0.011(3) 0.067(3) 0.003(2)
C17 0.112(4) 0.058(3) 0.104(4) 0.008(3) 0.090(4) 0.007(3)
C18 0.060(2) 0.0462(18) 0.075(3) 0.0088(16) 0.049(2) 0.0008(17)
C19 0.0242(11) 0.0321(12) 0.0339(13) 0.0112(10) 0.0118(10) -0.0007(10)
C20 0.0310(13) 0.0391(14) 0.0379(14) 0.0114(11) 0.0173(11) -0.0015(11)
C21 0.0338(14) 0.0419(16) 0.0499(18) 0.0104(12) 0.0184(13) -0.0130(13)
C22 0.0347(15) 0.0367(15) 0.061(2) 0.0134(12) 0.0127(14) -0.0094(14)
C23 0.0443(17) 0.0346(15) 0.0516(18) 0.0174(13) 0.0131(15) 0.0042(13)
C24 0.0399(15) 0.0359(14) 0.0381(15) 0.0157(12) 0.0151(12) 0.0035(11)
C25 0.0259(12) 0.0353(13) 0.0298(12) 0.0149(10) 0.0097(10) 0.0013(10)
C26 0.0334(13) 0.0309(12) 0.0283(12) 0.0157(10) 0.0122(10) 0.0032(10)
C27 0.0292(12) 0.0395(14) 0.0304(12) 0.0186(11) 0.0096(10) -0.0016(10)
B1 0.074(3) 0.0365(17) 0.048(2) 0.0315(18) 0.0277(19) 0.0182(15)
F1 0.168(4) 0.101(2) 0.0592(17) 0.089(3) 0.030(2) 0.0238(16)
F2 0.0620(13) 0.0576(12) 0.0557(12) 0.0302(11) 0.0210(10) 0.0273(10)
F3 0.183(5) 0.084(3) 0.214(6) -0.047(3) -0.064(4) 0.092(3)
F4 0.243(6) 0.239(6) 0.205(5) 0.215(6) 0.162(5) 0.159(5)

loop_
_atom_type_symbol
_atom_type_description
_atom_type_scat_dispersion_real
_atom_type_scat_dispersion_imag
_atom_type_scat_source
C C 0.0033 0.0016 'International Tables Vol C Tables 4.2.6.8 and 6.1.1.4'
H H 0.0000 0.0000 'International Tables Vol C Tables 4.2.6.8 and 6.1.1.4'
B B 0.0013 0.0007 'International Tables Vol C Tables 4.2.6.8 and 6.1.1.4'
F F 0.0171 0.0103 'International Tables Vol C Tables 4.2.6.8 and 6.1.1.4'
P P 0.1023 0.0942 'International Tables Vol C Tables 4.2.6.8 and 6.1.1.4'
Ag Ag -0.8971 1.1015 'International Tables Vol C Tables 4.2.6.8 and 6.1.1.4'

loop_
_geom_angle_atom_site_label_1
_geom_angle_atom_site_label_2
_geom_angle_atom_site_label_3
_geom_angle_site_symmetry_1
_geom_angle_site_symmetry_3
_geom_angle
_geom_angle_publ_flag
P2 Ag1 P1 . . 159.66(3) yes
C7 P1 C1 . . 105.66(13) no
C7 P1 C25 . . 105.34(13) no
C1 P1 C25 . . 103.68(12) no
C7 P1 Ag1 . . 113.23(10) no
C1 P1 Ag1 . . 114.76(9) no
C25 P1 Ag1 . . 113.20(9) no
C13 P2 C19 . . 107.23(13) no
C13 P2 C27 . 2 104.94(14) no
C19 P2 C27 . 2 103.39(12) no
C13 P2 Ag1 . . 118.32(11) no
C19 P2 Ag1 . . 108.34(9) no
C27 P2 Ag1 2 . 113.47(9) no
C2 C1 C6 . . 119.4(3) no
C2 C1 P1 . . 121.8(2) no
C6 C1 P1 . . 118.7(2) no
C3 C2 C1 . . 119.8(3) no
C3 C2 H2A . . 120.1 no
C1 C2 H2A . . 120.1 no
C4 C3 C2 . . 120.6(3) no
C4 C3 H3A . . 119.7 no
C2 C3 H3A . . 119.7 no
C5 C4 C3 . . 119.8(3) no
C5 C4 H4A . . 120.1 no
C3 C4 H4A . . 120.1 no
C4 C5 C6 . . 120.4(3) no
C4 C5 H5A . . 119.8 no
C6 C5 H5A . . 119.8 no
C5 C6 C1 . . 119.9(3) no
C5 C6 H6A . . 120.0 no
C1 C6 H6A . . 120.0 no
C12 C7 C8 . . 119.4(3) no
C12 C7 P1 . . 121.1(2) no
C8 C7 P1 . . 119.5(2) no
C7 C8 C9 . . 120.0(4) no
C7 C8 H8A . . 120.0 no
C9 C8 H8A . . 120.0 no
C10 C9 C8 . . 119.9(4) no
C10 C9 H9A . . 120.1 no
C8 C9 H9A . . 120.1 no
C9 C10 C11 . . 120.6(3) no
C9 C10 H10A . . 119.7 no
C11 C10 H10A . . 119.7 no
C10 C11 C12 . . 120.1(4) no
C10 C11 H11A . . 119.9 no
C12 C11 H11A . . 119.9 no
C11 C12 C7 . . 120.1(4) no
C11 C12 H12A . . 120.0 no
C7 C12 H12A . . 120.0 no
C14 C13 C18 . . 120.2(3) no
C14 C13 P2 . . 119.8(3) no
C18 C13 P2 . . 120.0(3) no
C13 C14 C15 . . 119.0(4) no
C13 C14 H14A . . 120.5 no
C15 C14 H14A . . 120.5 no
C16 C15 C14 . . 119.6(5) no
C16 C15 H15A . . 120.2 no
C14 C15 H15A . . 120.2 no
C17 C16 C15 . . 120.7(4) no
C17 C16 H16A . . 119.6 no
C15 C16 H16A . . 119.6 no
C18 C17 C16 . . 120.6(5) no
C18 C17 H17A . . 119.7 no
C16 C17 H17A . . 119.7 no
C17 C18 C13 . . 119.9(5) no
C17 C18 H18A . . 120.1 no
C13 C18 H18A . . 120.1 no
C20 C19 C24 . . 118.9(3) no
C20 C19 P2 . . 123.3(2) no
C24 C19 P2 . . 117.6(2) no
C19 C20 C21 . . 120.1(3) no
C19 C20 H20A . . 120.0 no
C21 C20 H20A . . 120.0 no
C22 C21 C20 . . 120.0(3) no
C22 C21 H21A . . 120.0 no
C20 C21 H21A . . 120.0 no
C21 C22 C23 . . 120.6(3) no
C21 C22 H22A . . 119.7 no
C23 C22 H22A . . 119.7 no
C22 C23 C24 . . 119.5(3) no
C22 C23 H23A . . 120.2 no
C24 C23 H23A . . 120.2 no
C23 C24 C19 . . 120.8(3) no
C23 C24 H24A . . 119.6 no
C19 C24 H24A . . 119.6 no
C26 C25 P1 . . 110.97(18) no
C26 C25 H25A . . 109.4 no
P1 C25 H25A . . 109.4 no
C26 C25 H25B . . 109.4 no
P1 C25 H25B . . 109.4 no
H25A C25 H25B . . 108.0 no
C27 C26 C25 . . 111.3(2) no
C27 C26 H26A . . 109.4 no
C25 C26 H26A . . 109.4 no
C27 C26 H26B . . 109.4 no
C25 C26 H26B . . 109.4 no
H26A C26 H26B . . 108.0 no
C26 C27 P2 . 2 112.12(18) no
C26 C27 H27A . . 109.2 no
P2 C27 H27A 2 . 109.2 no
C26 C27 H27B . . 109.2 no
P2 C27 H27B 2 . 109.2 no
H27A C27 H27B . . 107.9 no
F3 B1 F1 . . 116.9(5) no
F3 B1 F4 . . 108.0(6) no
F1 B1 F4 . . 99.8(5) no
F3 B1 F2 . . 115.1(4) no
F1 B1 F2 . . 107.4(3) no
F4 B1 F2 . . 108.4(4) no

loop_
_geom_bond_atom_site_label_1
_geom_bond_atom_site_label_2
_geom_bond_site_symmetry_2
_geom_bond_distance
_geom_bond_publ_flag
Ag1 P2 . 2.3935(7) yes
Ag1 P1 . 2.4016(7) yes
P1 C7 . 1.809(3) no
P1 C1 . 1.820(3) no
P1 C25 . 1.829(3) no
P2 C13 . 1.809(3) no
P2 C19 . 1.821(3) no
P2 C27 2 1.832(3) no
C1 C2 . 1.394(4) no
C1 C6 . 1.397(4) no
C2 C3 . 1.392(4) no
C2 H2A . 0.9500 no
C3 C4 . 1.387(6) no
C3 H3A . 0.9500 no
C4 C5 . 1.378(6) no
C4 H4A . 0.9500 no
C5 C6 . 1.396(4) no
C5 H5A . 0.9500 no
C6 H6A . 0.9500 no
C7 C12 . 1.389(5) no
C7 C8 . 1.389(4) no
C8 C9 . 1.393(5) no
C8 H8A . 0.9500 no
C9 C10 . 1.372(7) no
C9 H9A . 0.9500 no
C10 C11 . 1.373(7) no
C10 H10A . 0.9500 no
C11 C12 . 1.386(5) no
C11 H11A . 0.9500 no
C12 H12A . 0.9500 no
C13 C14 . 1.377(5) no
C13 C18 . 1.406(5) no
C14 C15 . 1.418(6) no
C14 H14A . 0.9500 no
C15 C16 . 1.382(9) no
C15 H15A . 0.9500 no
C16 C17 . 1.370(10) no
C16 H16A . 0.9500 no
C17 C18 . 1.369(6) no
C17 H17A . 0.9500 no
C18 H18A . 0.9500 no
C19 C20 . 1.389(4) no
C19 C24 . 1.393(4) no
C20 C21 . 1.398(4) no
C20 H20A . 0.9500 no
C21 C22 . 1.373(5) no
C21 H21A . 0.9500 no
C22 C23 . 1.382(5) no
C22 H22A . 0.9500 no
C23 C24 . 1.387(4) no
C23 H23A . 0.9500 no
C24 H24A . 0.9500 no
C25 C26 . 1.533(4) no
C25 H25A . 0.9900 no
C25 H25B . 0.9900 no
C26 C27 . 1.526(4) no
C26 H26A . 0.9900 no
C26 H26B . 0.9900 no
C27 P2 2 1.832(3) no
C27 H27A . 0.9900 no
C27 H27B . 0.9900 no
B1 F3 . 1.231(5) no
B1 F1 . 1.339(5) no
B1 F4 . 1.389(7) no
B1 F2 . 1.397(4) no

loop_
_geom_torsion_atom_site_label_1
_geom_torsion_atom_site_label_2
_geom_torsion_atom_site_label_3
_geom_torsion_atom_site_label_4
_geom_torsion_site_symmetry_1
_geom_torsion_site_symmetry_4
_geom_torsion
_geom_torsion_publ_flag
P2 Ag1 P1 C7 . . -35.63(12) no
P2 Ag1 P1 C1 . . 85.81(12) no
P2 Ag1 P1 C25 . . -155.45(11) no
P1 Ag1 P2 C13 . . -122.22(12) no
P1 Ag1 P2 C19 . . 0.00(13) no
P1 Ag1 P2 C27 . 2 114.20(12) no
C7 P1 C1 C2 . . 21.8(3) no
C25 P1 C1 C2 . . 132.3(2) no
Ag1 P1 C1 C2 . . -103.7(2) no
C7 P1 C1 C6 . . -161.5(2) no
C25 P1 C1 C6 . . -51.0(2) no
Ag1 P1 C1 C6 . . 73.0(2) no
C6 C1 C2 C3 . . 0.8(5) no
P1 C1 C2 C3 . . 177.5(2) no
C1 C2 C3 C4 . . 0.3(5) no
C2 C3 C4 C5 . . -0.3(5) no
C3 C4 C5 C6 . . -0.8(5) no
C4 C5 C6 C1 . . 1.8(5) no
C2 C1 C6 C5 . . -1.9(4) no
P1 C1 C6 C5 . . -178.6(2) no
C1 P1 C7 C12 . . 63.5(3) no
C25 P1 C7 C12 . . -45.8(3) no
Ag1 P1 C7 C12 . . -170.0(2) no
C1 P1 C7 C8 . . -117.3(2) no
C25 P1 C7 C8 . . 133.3(2) no
Ag1 P1 C7 C8 . . 9.1(3) no
C12 C7 C8 C9 . . -1.4(5) no
P1 C7 C8 C9 . . 179.4(3) no
C7 C8 C9 C10 . . 1.5(6) no
C8 C9 C10 C11 . . -0.9(7) no
C9 C10 C11 C12 . . 0.1(7) no
C10 C11 C12 C7 . . 0.0(6) no
C8 C7 C12 C11 . . 0.7(5) no
P1 C7 C12 C11 . . 179.8(3) no
C19 P2 C13 C14 . . -130.2(3) no
C27 P2 C13 C14 2 . 120.3(3) no
Ag1 P2 C13 C14 . . -7.4(3) no
C19 P2 C13 C18 . . 52.3(3) no
C27 P2 C13 C18 2 . -57.2(3) no
Ag1 P2 C13 C18 . . 175.0(2) no
C18 C13 C14 C15 . . -1.2(5) no
P2 C13 C14 C15 . . -178.8(3) no
C13 C14 C15 C16 . . -0.8(6) no
C14 C15 C16 C17 . . 1.4(7) no
C15 C16 C17 C18 . . 0.0(8) no
C16 C17 C18 C13 . . -2.0(7) no
C14 C13 C18 C17 . . 2.6(5) no
P2 C13 C18 C17 . . -179.8(3) no
C13 P2 C19 C20 . . 15.2(3) no
C27 P2 C19 C20 2 . 125.7(2) no
Ag1 P2 C19 C20 . . -113.6(2) no
C13 P2 C19 C24 . . -169.7(2) no
C27 P2 C19 C24 2 . -59.1(2) no
Ag1 P2 C19 C24 . . 61.5(2) no
C24 C19 C20 C21 . . -0.9(4) no
P2 C19 C20 C21 . . 174.2(2) no
C19 C20 C21 C22 . . -0.1(5) no
C20 C21 C22 C23 . . 1.1(5) no
C21 C22 C23 C24 . . -1.1(5) no
C22 C23 C24 C19 . . 0.0(5) no
C20 C19 C24 C23 . . 1.0(4) no
P2 C19 C24 C23 . . -174.4(3) no
C7 P1 C25 C26 . . -68.0(2) no
C1 P1 C25 C26 . . -178.80(19) no
Ag1 P1 C25 C26 . . 56.2(2) no
P1 C25 C26 C27 . . -157.3(2) no
C25 C26 C27 P2 . 2_444 167.82(19) no
